data_7015063
loop_
_publ_author_name
'Eller, Sylvia'
'Trettenbrein, Barbara'
'Fessler, Markus'
'Haringer, Stephan'
'Ruggenthaler, Martin'
'Gutmann, Rene'
'van der Veer, Wytze E.'
'Kopacka, Holger'
'M\"uller, Thomas'
'Obendorf, Dagmar'
'Br\"uggeller, Peter'

_publ_section_title
;
 Surprising photochemical reactivity and visible light-driven energy
 transfer in heterodimetallic complexes.
;
_journal_issue 15
_journal_name_full 'Dalton transactions (Cambridge, England : 2003)'
_journal_page_first 3815
_journal_page_last 3829
_journal_paper_doi 10.1039/c0dt00253d
_journal_volume 40
_journal_year 2011
_chemical_formula_moiety 'C75.5 H65 Cl9 F12 N4 O0.50 P6 Pt Ru'
_chemical_formula_sum 'C75.5 H65 Cl9 F12 N4 O0.5 P6 Pt Ru'
_chemical_formula_weight 2065.34
_chemical_name_common (Ru(bpy)2(dppcb)PtCl2)(PF6)2
_chemical_name_systematic '[Ru(bpy)2(dppcb)PtCl2](PF6)2'
_space_group_IT_number 13
_symmetry_cell_setting monoclinic
_symmetry_space_group_name_Hall '-P 2yc'
_symmetry_space_group_name_H-M 'P 1 2/c 1'
_atom_sites_solution_hydrogens geom
_atom_sites_solution_primary direct
_atom_sites_solution_secondary difmap
_audit_creation_method SHELXL-97
_cell_angle_alpha 90.00
_cell_angle_beta 117.403(2)
_cell_angle_gamma 90.00
_cell_formula_units_Z 4
_cell_length_a 25.4693(8)
_cell_length_b 13.6167(5)
_cell_length_c 25.9759(9)
_cell_measurement_reflns_used 62207
_cell_measurement_temperature 213(2)
_cell_measurement_theta_max 25.028
_cell_measurement_theta_min 0.998
_cell_volume 7997.8(5)
_computing_cell_refinement 'Denzo and Scalepack'
_computing_data_collection 'Kappa CCD'
_computing_data_reduction 'Denzo and Scalepack'
_computing_molecular_graphics 'SHELXTL-NT V6.1'
_computing_publication_material 'SHELXTL-NT V6.1'
_computing_structure_refinement 'SHELXL-97 (Sheldrick, 1997)'
_computing_structure_solution 'SHELXS-97 (Sheldrick, 1990)'
_diffrn_ambient_temperature 213(2)
_diffrn_measured_fraction_theta_full 1.00
_diffrn_measurement_device_type 'Kappa CCD'
_diffrn_measurement_method 'phi- and omega-scans'
_diffrn_radiation_monochromator graphite
_diffrn_radiation_source 'fine-focus sealed tube'
_diffrn_radiation_type MoK\a
_diffrn_radiation_wavelength 0.71073
_diffrn_reflns_av_R_equivalents 0.0390
_diffrn_reflns_av_sigmaI/netI 0.1326
_diffrn_reflns_limit_h_max 30
_diffrn_reflns_limit_h_min -30
_diffrn_reflns_limit_k_max 15
_diffrn_reflns_limit_k_min -16
_diffrn_reflns_limit_l_max 30
_diffrn_reflns_limit_l_min -30
_diffrn_reflns_number 24187
_diffrn_reflns_theta_full 25.04
_diffrn_reflns_theta_max 25.04
_diffrn_reflns_theta_min 1.74
_diffrn_standards_decay_% 0
_diffrn_standards_interval_time 120
_diffrn_standards_number 3
_exptl_absorpt_coefficient_mu 2.432
_exptl_absorpt_correction_T_max 0.780
_exptl_absorpt_correction_T_min 0.750
_exptl_absorpt_correction_type multi-scan
_exptl_absorpt_process_details 'Otwinowski et al, 1997'
_exptl_crystal_colour yellow
_exptl_crystal_density_diffrn 1.715
_exptl_crystal_density_method 'not measured'
_exptl_crystal_description prism
_exptl_crystal_F_000 4092.0
_exptl_crystal_size_max 0.12
_exptl_crystal_size_mid 0.11
_exptl_crystal_size_min 0.10
_refine_diff_density_max 0.810
_refine_diff_density_min -0.600
_refine_diff_density_rms 0.100
_refine_ls_extinction_method none
_refine_ls_goodness_of_fit_ref 1.026
_refine_ls_hydrogen_treatment constr
_refine_ls_matrix_type full
_refine_ls_number_parameters 1001
_refine_ls_number_reflns 13725
_refine_ls_number_restraints 0
_refine_ls_restrained_S_all 1.026
_refine_ls_R_factor_all 0.0849
_refine_ls_R_factor_gt 0.0497
_refine_ls_shift/su_max 0.003
_refine_ls_shift/su_mean 0.000
_refine_ls_structure_factor_coef Fsqd
_refine_ls_weighting_details 'calc w=1/[\s^2^(Fo^2^)+(0.0740P)^2^+ 3.6953P] where P=(Fo^2^+2Fc^2^)/3'
_refine_ls_weighting_scheme calc
_refine_ls_wR_factor_gt 0.1522
_refine_ls_wR_factor_ref 0.1797
_reflns_number_gt 5401
_reflns_number_total 14011
_reflns_threshold_expression >3sigma(I)
_cod_data_source_file c0dt00253d.txt
_cod_data_source_block 2
_cod_original_sg_symbol_H-M 'P 2/c'
_cod_original_formula_sum 'C75.5 H65 Cl9 F12 N4 O0.50 P6 Pt Ru'
_cod_database_code 7015063
_diffrn_measured_fraction 0.990

loop_
_symmetry_equiv_pos_as_xyz
'x, y, z'
'-x, y, -z+1/2'
'-x, -y, -z'
'x, -y, z-1/2'

loop_
_atom_site_label
_atom_site_type_symbol
_atom_site_fract_x
_atom_site_fract_y
_atom_site_fract_z
_atom_site_U_iso_or_equiv
_atom_site_adp_type
_atom_site_occupancy
_atom_site_symmetry_multiplicity
_atom_site_calc_flag
_atom_site_refinement_flags
_atom_site_disorder_assembly
_atom_site_disorder_group
Pt1 Pt 0.171609(18) 0.64291(3) 0.21503(2) 0.04753(16) Uani 1 1 d . . .
Ru1 Ru 0.27685(3) 0.13698(6) 0.29483(4) 0.0430(2) Uani 1 1 d . . .
P1 P 0.18223(15) 0.5152(2) 0.16841(14) 0.0602(9) Uani 1 1 d . . .
P2 P 0.24108(12) 0.58022(18) 0.29685(13) 0.0424(7) Uani 1 1 d . . .
P3 P 0.26324(12) 0.26434(19) 0.34663(13) 0.0468(7) Uani 1 1 d . . .
P4 P 0.19677(12) 0.20767(19) 0.21756(13) 0.0477(7) Uani 1 1 d . . .
Cl1 Cl 0.10101(15) 0.7126(2) 0.12756(15) 0.0856(11) Uani 1 1 d . . .
Cl2 Cl 0.16469(14) 0.7814(2) 0.26401(15) 0.0696(9) Uani 1 1 d . . .
C1 C 0.2238(5) 0.4176(7) 0.2209(5) 0.053(3) Uani 1 1 d . . .
H1A H 0.2526 0.3864 0.2103 0.063 Uiso 1 1 calc R . .
C2 C 0.2547(4) 0.4489(6) 0.2859(4) 0.040(2) Uani 1 1 d . . .
H2A H 0.2975 0.4339 0.3044 0.048 Uiso 1 1 calc R . .
C3 C 0.2191(4) 0.3665(7) 0.2991(5) 0.047(3) Uani 1 1 d . . .
H3A H 0.1911 0.3944 0.3118 0.056 Uiso 1 1 calc R . .
C4 C 0.1880(5) 0.3391(7) 0.2334(4) 0.047(3) Uani 1 1 d . . .
H4A H 0.1456 0.3574 0.2154 0.056 Uiso 1 1 calc R . .
N1 N 0.3349(3) 0.1999(6) 0.2691(4) 0.047(2) Uani 1 1 d . . .
N2 N 0.2826(4) 0.0264(6) 0.2411(4) 0.052(2) Uani 1 1 d . . .
N3 N 0.2376(4) 0.0406(6) 0.3317(4) 0.050(2) Uani 1 1 d . . .
N4 N 0.3508(4) 0.0625(6) 0.3609(4) 0.050(2) Uani 1 1 d . . .
C11 C 0.1145(8) 0.4572(11) 0.1152(7) 0.109(7) Uani 1 1 d . . .
C12 C 0.1151(10) 0.4099(12) 0.0646(7) 0.167(11) Uani 1 1 d . . .
H12A H 0.1495 0.4063 0.0599 0.200 Uiso 1 1 calc R . .
C13 C 0.0642(14) 0.373(2) 0.0264(12) 0.187(2) Uani 1 1 d . . .
H13A H 0.0632 0.3463 -0.0074 0.224 Uiso 1 1 calc R . .
C14 C 0.0145(19) 0.370(2) 0.0304(17) 0.173(4) Uani 1 1 d . . .
H14A H -0.0194 0.3389 0.0020 0.208 Uiso 1 1 calc R . .
C15 C 0.0143(9) 0.4140(14) 0.0781(12) 0.173(12) Uani 1 1 d . . .
H15A H -0.0201 0.4115 0.0829 0.207 Uiso 1 1 calc R . .
C16 C 0.0649(8) 0.4628(12) 0.1199(7) 0.109(6) Uani 1 1 d . . .
H16A H 0.0634 0.4984 0.1502 0.131 Uiso 1 1 calc R . .
C21 C 0.2278(10) 0.5488(9) 0.1341(7) 0.100(6) Uani 1 1 d . . .
C22 C 0.2869(9) 0.5346(18) 0.1607(10) 0.144(8) Uani 1 1 d . . .
H22A H 0.3068 0.5054 0.1975 0.172 Uiso 1 1 calc R . .
C23 C 0.3176(13) 0.567(2) 0.1288(13) 0.200(13) Uani 1 1 d . . .
H23A H 0.3583 0.5550 0.1438 0.240 Uiso 1 1 calc R . .
C24 C 0.289(2) 0.615(2) 0.079(2) 0.24(2) Uani 1 1 d . . .
H24A H 0.3112 0.6340 0.0595 0.292 Uiso 1 1 calc R . .
C25 C 0.233(2) 0.636(2) 0.0543(13) 0.218(18) Uani 1 1 d . . .
H25A H 0.2160 0.6762 0.0211 0.262 Uiso 1 1 calc R . .
C26 C 0.1979(12) 0.5974(15) 0.0787(10) 0.171(10) Uani 1 1 d . . .
H26A H 0.1565 0.6032 0.0594 0.205 Uiso 1 1 calc R . .
C31 C 0.3150(5) 0.6312(7) 0.3190(5) 0.051(3) Uani 1 1 d . . .
C32 C 0.3630(5) 0.5908(9) 0.3619(5) 0.060(3) Uani 1 1 d . . .
H32A H 0.3587 0.5358 0.3815 0.072 Uiso 1 1 calc R . .
C33 C 0.4191(5) 0.6282(11) 0.3782(6) 0.081(4) Uani 1 1 d . . .
H33A H 0.4529 0.5988 0.4079 0.097 Uiso 1 1 calc R . .
C34 C 0.4235(6) 0.7081(13) 0.3499(7) 0.091(5) Uani 1 1 d . . .
H34A H 0.4614 0.7342 0.3610 0.109 Uiso 1 1 calc R . .
C35 C 0.3767(6) 0.7534(10) 0.3065(7) 0.086(5) Uani 1 1 d . . .
H35A H 0.3816 0.8077 0.2868 0.103 Uiso 1 1 calc R . .
C36 C 0.3208(5) 0.7154(8) 0.2925(6) 0.070(4) Uani 1 1 d . . .
H36A H 0.2869 0.7475 0.2648 0.084 Uiso 1 1 calc R . .
C41 C 0.2266(4) 0.5897(7) 0.3579(5) 0.051(3) Uani 1 1 d . . .
C42 C 0.1711(5) 0.5556(8) 0.3501(6) 0.061(3) Uani 1 1 d . . .
H42A H 0.1431 0.5311 0.3140 0.074 Uiso 1 1 calc R . .
C43 C 0.1589(6) 0.5589(10) 0.3962(8) 0.087(5) Uani 1 1 d . . .
H43A H 0.1221 0.5362 0.3916 0.104 Uiso 1 1 calc R . .
C44 C 0.2004(6) 0.5958(11) 0.4502(7) 0.081(4) Uani 1 1 d . . .
H44A H 0.1926 0.5937 0.4821 0.098 Uiso 1 1 calc R . .
C45 C 0.2519(6) 0.6344(9) 0.4560(6) 0.069(3) Uani 1 1 d . . .
H45A H 0.2784 0.6641 0.4911 0.083 Uiso 1 1 calc R . .
C46 C 0.2656(5) 0.6301(7) 0.4094(5) 0.051(3) Uani 1 1 d . . .
H46A H 0.3019 0.6552 0.4139 0.062 Uiso 1 1 calc R . .
C51 C 0.3258(4) 0.3282(7) 0.4071(5) 0.043(3) Uani 1 1 d . . .
C52 C 0.3833(5) 0.3095(8) 0.4214(5) 0.057(3) Uani 1 1 d . . .
H52A H 0.3926 0.2617 0.4008 0.069 Uiso 1 1 calc R . .
C53 C 0.4277(6) 0.3599(10) 0.4655(7) 0.084(4) Uani 1 1 d . . .
H53A H 0.4672 0.3475 0.4740 0.100 Uiso 1 1 calc R . .
C54 C 0.4165(6) 0.4257(9) 0.4966(6) 0.076(4) Uani 1 1 d . . .
H54A H 0.4476 0.4596 0.5267 0.092 Uiso 1 1 calc R . .
C55 C 0.3588(6) 0.4444(9) 0.4845(5) 0.067(3) Uani 1 1 d . . .
H55A H 0.3509 0.4902 0.5072 0.080 Uiso 1 1 calc R . .
C56 C 0.3130(5) 0.3977(8) 0.4405(5) 0.056(3) Uani 1 1 d . . .
H56A H 0.2738 0.4111 0.4323 0.067 Uiso 1 1 calc R . .
C61 C 0.2206(5) 0.2307(8) 0.3855(6) 0.059(3) Uani 1 1 d . . .
C62 C 0.2476(6) 0.1753(9) 0.4341(6) 0.070(4) Uani 1 1 d . . .
H62A H 0.2877 0.1583 0.4490 0.084 Uiso 1 1 calc R . .
C63 C 0.2149(9) 0.1441(12) 0.4615(7) 0.101(5) Uani 1 1 d . . .
H63A H 0.2329 0.1018 0.4935 0.121 Uiso 1 1 calc R . .
C64 C 0.1578(11) 0.1723(17) 0.4439(10) 0.132(9) Uani 1 1 d . . .
H64A H 0.1376 0.1559 0.4654 0.159 Uiso 1 1 calc R . .
C65 C 0.1319(8) 0.2239(14) 0.3952(10) 0.113(6) Uani 1 1 d . . .
H65A H 0.0915 0.2383 0.3807 0.135 Uiso 1 1 calc R . .
C66 C 0.1603(6) 0.2580(8) 0.3642(6) 0.071(4) Uani 1 1 d . . .
H66A H 0.1407 0.2971 0.3309 0.085 Uiso 1 1 calc R . .
C71 C 0.1971(5) 0.2087(8) 0.1462(5) 0.065(4) Uani 1 1 d . . .
C72 C 0.2448(5) 0.2473(8) 0.1409(5) 0.056(3) Uani 1 1 d . . .
H72A H 0.2754 0.2768 0.1737 0.067 Uiso 1 1 calc R . .
C73 C 0.2500(7) 0.2450(9) 0.0904(6) 0.078(4) Uani 1 1 d . . .
H73A H 0.2828 0.2724 0.0882 0.094 Uiso 1 1 calc R . .
C74 C 0.2042(10) 0.1999(14) 0.0430(8) 0.130(7) Uani 1 1 d . . .
H74A H 0.2065 0.1950 0.0080 0.156 Uiso 1 1 calc R . .
C75 C 0.1556(10) 0.1623(14) 0.0461(7) 0.138(8) Uani 1 1 d . . .
H75A H 0.1251 0.1317 0.0138 0.166 Uiso 1 1 calc R . .
C76 C 0.1527(7) 0.1704(10) 0.0973(6) 0.091(5) Uani 1 1 d . . .
H76A H 0.1183 0.1483 0.0986 0.110 Uiso 1 1 calc R . .
C81 C 0.1261(4) 0.1515(8) 0.2007(5) 0.056(3) Uani 1 1 d . . .
C82 C 0.1193(5) 0.0504(8) 0.1834(5) 0.063(3) Uani 1 1 d . . .
H82A H 0.1486 0.0199 0.1765 0.076 Uiso 1 1 calc R . .
C83 C 0.0710(5) -0.0022(9) 0.1767(6) 0.071(4) Uani 1 1 d . . .
H83A H 0.0695 -0.0702 0.1701 0.085 Uiso 1 1 calc R . .
C84 C 0.0250(7) 0.0430(12) 0.1796(9) 0.131(8) Uani 1 1 d . . .
H84A H -0.0103 0.0084 0.1696 0.158 Uiso 1 1 calc R . .
C85 C 0.0299(6) 0.1393(11) 0.1973(8) 0.105(6) Uani 1 1 d . . .
H85A H -0.0003 0.1677 0.2036 0.126 Uiso 1 1 calc R . .
C86 C 0.0789(6) 0.1951(10) 0.2060(7) 0.088(5) Uani 1 1 d . . .
H86A H 0.0805 0.2620 0.2155 0.105 Uiso 1 1 calc R . .
C1A C 0.3638(5) 0.2886(8) 0.2849(5) 0.054(3) Uani 1 1 d . . .
H1AA H 0.3555 0.3293 0.3094 0.065 Uiso 1 1 calc R . .
C1B C 0.4036(6) 0.3217(10) 0.2677(6) 0.071(4) Uani 1 1 d . . .
H1BA H 0.4222 0.3828 0.2808 0.086 Uiso 1 1 calc R . .
C1C C 0.4166(5) 0.2647(10) 0.2306(7) 0.079(4) Uani 1 1 d . . .
H1CA H 0.4423 0.2882 0.2166 0.095 Uiso 1 1 calc R . .
C1D C 0.3908(5) 0.1723(10) 0.2146(6) 0.068(3) Uani 1 1 d . . .
H1DA H 0.4008 0.1304 0.1918 0.081 Uiso 1 1 calc R . .
C1E C 0.3496(5) 0.1431(8) 0.2331(5) 0.055(3) Uani 1 1 d . . .
C2A C 0.2510(5) -0.0564(8) 0.2242(6) 0.061(3) Uani 1 1 d . . .
H2AA H 0.2282 -0.0743 0.2427 0.074 Uiso 1 1 calc R . .
C2B C 0.2500(6) -0.1176(8) 0.1808(6) 0.068(4) Uani 1 1 d . . .
H2BA H 0.2249 -0.1727 0.1686 0.082 Uiso 1 1 calc R . .
C2C C 0.2847(6) -0.0974(9) 0.1570(6) 0.076(4) Uani 1 1 d . . .
H2CA H 0.2864 -0.1409 0.1298 0.092 Uiso 1 1 calc R . .
C2D C 0.3193(6) -0.0108(9) 0.1721(6) 0.079(4) Uani 1 1 d . . .
H2DA H 0.3426 0.0063 0.1540 0.095 Uiso 1 1 calc R . .
C2E C 0.3172(5) 0.0484(8) 0.2154(5) 0.060(3) Uani 1 1 d . . .
C3A C 0.1799(5) 0.0392(8) 0.3207(5) 0.058(3) Uani 1 1 d . . .
H3AA H 0.1537 0.0853 0.2945 0.070 Uiso 1 1 calc R . .
C3B C 0.1581(6) -0.0287(10) 0.3471(5) 0.068(3) Uani 1 1 d . . .
H3BA H 0.1181 -0.0287 0.3387 0.082 Uiso 1 1 calc R . .
C3C C 0.1960(7) -0.0929(10) 0.3843(6) 0.082(4) Uani 1 1 d . . .
H3CA H 0.1819 -0.1411 0.4007 0.098 Uiso 1 1 calc R . .
C3D C 0.2557(7) -0.0906(8) 0.3995(6) 0.075(4) Uani 1 1 d . . .
H3DA H 0.2823 -0.1343 0.4273 0.090 Uiso 1 1 calc R . .
C3E C 0.2755(6) -0.0220(8) 0.3725(5) 0.059(3) Uani 1 1 d . . .
C4A C 0.4072(6) 0.0740(9) 0.3738(5) 0.068(4) Uani 1 1 d . . .
H4AA H 0.4174 0.1280 0.3577 0.081 Uiso 1 1 calc R . .
C4B C 0.4513(5) 0.0122(9) 0.4092(5) 0.069(4) Uani 1 1 d . . .
H4BA H 0.4905 0.0225 0.4159 0.083 Uiso 1 1 calc R . .
C4C C 0.4379(6) -0.0642(10) 0.4344(6) 0.082(4) Uani 1 1 d . . .
H4CA H 0.4677 -0.1067 0.4596 0.099 Uiso 1 1 calc R . .
C4D C 0.3798(7) -0.0787(9) 0.4226(6) 0.075(4) Uani 1 1 d . . .
H4DA H 0.3695 -0.1312 0.4396 0.090 Uiso 1 1 calc R . .
C4E C 0.3364(6) -0.0137(8) 0.3848(4) 0.056(3) Uani 1 1 d . . .
P5 P 0.57027(17) 0.2697(3) 0.42939(18) 0.0766(11) Uani 1 1 d . . .
F1 F 0.5535(7) 0.2130(12) 0.3760(5) 0.201(7) Uani 1 1 d . . .
F2 F 0.6271(5) 0.2118(10) 0.4674(6) 0.189(6) Uani 1 1 d . . .
F3 F 0.5853(6) 0.3355(8) 0.4838(6) 0.172(5) Uani 1 1 d . . .
F4 F 0.6082(5) 0.3397(8) 0.4119(5) 0.155(4) Uani 1 1 d . . .
F5 F 0.5183(5) 0.3380(11) 0.3987(6) 0.193(6) Uani 1 1 d . . .
F6 F 0.5335(5) 0.2042(7) 0.4484(5) 0.139(4) Uani 1 1 d . . .
P6 P 0.5000 -0.0942(5) 0.2500 0.109(2) Uani 1 2 d S . .
F7 F 0.4691(11) -0.098(2) 0.2817(11) 0.357(17) Uani 1 1 d . . .
F8 F 0.4609(13) -0.1722(10) 0.2119(10) 0.350(17) Uani 1 1 d . . .
F9 F 0.4618(5) -0.0192(9) 0.2076(5) 0.173(5) Uani 1 1 d . . .
P7 P 0.0000 0.4338(4) 0.2500 0.120(3) Uani 1 2 d S . .
F10 F -0.0201(6) 0.3506(12) 0.2093(11) 0.36(2) Uani 1 1 d . . .
F11 F 0.0224(5) 0.5104(13) 0.2949(7) 0.252(9) Uani 1 1 d . . .
F12 F 0.0629(4) 0.4305(6) 0.2493(5) 0.131(4) Uani 1 1 d . . .
C5 C 0.5000 0.5982(17) 0.2500 0.30(3) Uani 1 2 d S . .
H5A H 0.4668 0.6406 0.2447 0.359 Uiso 0.50 1 calc PR . .
H5B H 0.5332 0.6406 0.2553 0.359 Uiso 0.50 1 calc PR . .
Cl3 Cl 0.5203(3) 0.5264(5) 0.3120(4) 0.200(3) Uani 1 1 d . . .
C6 C 0.4088(14) -0.116(3) 0.0928(14) 0.228(13) Uani 1 1 d . . .
Cl4 Cl 0.3573(7) -0.0164(6) 0.0522(3) 0.335(8) Uani 1 1 d . . .
Cl5 Cl 0.4098(4) -0.1380(10) 0.0273(5) 0.121(3) Uani 0.52 1 d P . .
Cl5A Cl 0.3692(12) -0.227(2) 0.0851(10) 0.145(10) Uani 0.21 1 d P . .
Cl5B Cl 0.4160(8) -0.2078(15) 0.0531(9) 0.105(6) Uani 0.27 1 d P . .
C7 C -0.0196(10) -0.2624(15) 0.1574(13) 0.196(13) Uani 1 1 d . . .
H7A H 0.0232 -0.2618 0.1709 0.235 Uiso 1 1 calc R . .
H7B H -0.0345 -0.3294 0.1463 0.235 Uiso 1 1 calc R . .
Cl6 Cl -0.0397(12) -0.2098(15) 0.2164(14) 0.90(4) Uani 1 1 d . . .
Cl7 Cl -0.0526(3) -0.1874(6) 0.1053(3) 0.178(3) Uani 1 1 d . . .
C8 C 0.0487(16) 0.877(3) 0.0194(17) 0.326(16) Uiso 1 1 d . . .
H8A H 0.0511 0.8050 0.0218 0.391 Uiso 1 1 calc R . .
H8B H 0.0272 0.8989 0.0404 0.391 Uiso 1 1 calc R . .
Cl8 Cl 0.1202(8) 0.9257(9) 0.0529(5) 0.337(7) Uani 1 1 d . . .
Cl9 Cl 0.0170(4) 0.9047(11) -0.0389(5) 0.349(8) Uani 1 1 d . . .
O1 O -0.0495(8) -0.3632(12) 0.0765(10) 0.092(6) Uani 0.50 1 d P . .

loop_
_atom_site_aniso_label
_atom_site_aniso_U_11
_atom_site_aniso_U_22
_atom_site_aniso_U_33
_atom_site_aniso_U_23
_atom_site_aniso_U_13
_atom_site_aniso_U_12
Pt1 0.0464(2) 0.0338(2) 0.0602(3) 0.0037(2) 0.0225(2) 0.0052(2)
Ru1 0.0442(5) 0.0340(4) 0.0569(6) 0.0127(4) 0.0285(4) 0.0065(4)
P1 0.079(2) 0.0417(16) 0.050(2) 0.0043(15) 0.0219(17) 0.0128(16)
P2 0.0444(15) 0.0323(13) 0.0532(18) 0.0002(13) 0.0247(14) -0.0007(12)
P3 0.0489(16) 0.0374(14) 0.0584(19) 0.0081(14) 0.0284(15) 0.0041(13)
P4 0.0476(16) 0.0366(14) 0.0568(19) 0.0027(14) 0.0222(15) 0.0020(13)
Cl1 0.081(2) 0.0596(18) 0.079(2) 0.0089(18) 0.0051(19) 0.0188(17)
Cl2 0.080(2) 0.0413(15) 0.091(2) -0.0044(16) 0.0426(19) 0.0105(14)
C1 0.057(7) 0.040(6) 0.062(8) 0.011(6) 0.029(6) 0.006(5)
C2 0.044(6) 0.028(5) 0.048(7) -0.004(5) 0.020(5) 0.001(4)
C3 0.056(6) 0.028(5) 0.062(7) 0.004(5) 0.032(6) 0.005(5)
C4 0.049(6) 0.035(5) 0.049(7) 0.008(5) 0.017(5) 0.004(5)
N1 0.043(5) 0.044(5) 0.061(6) 0.007(5) 0.030(5) 0.010(4)
N2 0.054(6) 0.051(5) 0.069(7) 0.019(5) 0.043(5) 0.020(5)
N3 0.068(6) 0.046(5) 0.051(6) 0.000(5) 0.040(5) -0.005(5)
N4 0.050(6) 0.040(5) 0.061(6) 0.009(5) 0.027(5) 0.009(4)
C11 0.096(12) 0.063(9) 0.090(13) 0.017(8) -0.023(10) 0.032(9)
C12 0.23(2) 0.098(12) 0.050(10) -0.032(9) -0.045(12) 0.081(14)
C13 0.107(15) 0.097(14) 0.23(2) 0.033(16) -0.030(18) -0.021(13)
C14 0.103(15) 0.098(14) 0.20(2) 0.032(16) -0.031(18) -0.022(13)
C15 0.102(15) 0.096(14) 0.21(2) 0.037(16) -0.031(18) -0.021(13)
C16 0.095(12) 0.079(10) 0.088(12) 0.011(9) -0.012(11) 0.016(11)
C21 0.190(19) 0.035(7) 0.108(13) 0.010(7) 0.098(14) 0.014(9)
C22 0.114(15) 0.22(2) 0.146(19) 0.015(17) 0.099(15) -0.001(16)
C23 0.19(2) 0.27(4) 0.18(3) 0.07(3) 0.12(2) 0.00(2)
C24 0.45(7) 0.16(2) 0.32(5) 0.10(3) 0.35(6) 0.13(3)
C25 0.43(6) 0.15(2) 0.18(3) 0.095(19) 0.22(4) 0.12(3)
C26 0.24(3) 0.143(18) 0.17(2) 0.109(17) 0.13(2) 0.124(18)
C31 0.065(7) 0.038(6) 0.060(7) -0.003(6) 0.038(6) -0.012(6)
C32 0.052(7) 0.062(7) 0.066(8) 0.017(7) 0.027(7) 0.011(6)
C33 0.048(8) 0.092(10) 0.089(11) -0.001(9) 0.018(7) -0.019(8)
C34 0.051(8) 0.112(12) 0.104(13) -0.030(11) 0.031(9) -0.028(9)
C35 0.072(9) 0.079(9) 0.115(12) 0.032(9) 0.049(9) -0.013(8)
C36 0.058(8) 0.057(7) 0.083(9) 0.010(7) 0.021(7) -0.019(6)
C41 0.040(6) 0.038(6) 0.078(9) 0.016(6) 0.028(6) 0.011(5)
C42 0.068(8) 0.061(7) 0.072(9) -0.004(7) 0.046(7) -0.004(6)
C43 0.072(10) 0.072(9) 0.133(15) 0.000(9) 0.062(11) -0.011(7)
C44 0.079(10) 0.102(11) 0.078(11) -0.001(9) 0.049(9) 0.005(9)
C45 0.078(9) 0.071(8) 0.062(8) -0.015(7) 0.036(7) -0.013(7)
C46 0.048(6) 0.047(6) 0.061(8) -0.010(6) 0.026(6) -0.009(5)
C51 0.045(6) 0.042(6) 0.050(7) 0.012(5) 0.029(5) 0.002(5)
C52 0.055(7) 0.059(7) 0.054(8) -0.012(6) 0.022(6) -0.007(6)
C53 0.053(7) 0.081(9) 0.109(12) -0.018(9) 0.030(8) 0.006(8)
C54 0.073(10) 0.062(8) 0.066(9) 0.001(7) 0.007(7) 0.003(7)
C55 0.076(9) 0.061(7) 0.055(8) -0.002(7) 0.023(7) 0.013(7)
C56 0.060(7) 0.054(6) 0.059(8) 0.020(6) 0.032(7) 0.013(6)
C61 0.067(8) 0.046(6) 0.078(9) -0.007(7) 0.045(7) -0.010(6)
C62 0.100(10) 0.053(7) 0.079(10) -0.007(7) 0.060(9) -0.024(7)
C63 0.147(16) 0.106(12) 0.069(10) -0.008(9) 0.067(11) -0.045(12)
C64 0.16(2) 0.16(2) 0.140(19) -0.040(16) 0.127(18) -0.089(18)
C65 0.113(14) 0.117(14) 0.160(19) -0.044(14) 0.108(16) -0.045(12)
C66 0.090(10) 0.048(7) 0.090(10) -0.025(7) 0.054(9) -0.014(7)
C71 0.053(7) 0.043(6) 0.072(9) 0.003(6) 0.007(7) -0.001(6)
C72 0.075(8) 0.046(6) 0.045(8) 0.002(5) 0.027(7) 0.011(6)
C73 0.119(12) 0.054(7) 0.074(10) -0.006(7) 0.055(10) -0.014(8)
C74 0.20(2) 0.125(15) 0.084(14) 0.015(12) 0.085(15) -0.054(15)
C75 0.20(2) 0.135(16) 0.038(10) 0.008(10) 0.014(11) -0.065(15)
C76 0.103(11) 0.084(10) 0.058(10) 0.028(8) 0.013(8) -0.013(9)
C81 0.047(6) 0.048(6) 0.070(8) 0.003(6) 0.026(6) -0.015(6)
C82 0.065(8) 0.053(7) 0.072(9) 0.017(6) 0.032(7) 0.006(6)
C83 0.049(7) 0.059(7) 0.105(11) 0.004(7) 0.036(7) -0.009(6)
C84 0.073(11) 0.083(11) 0.24(2) 0.009(13) 0.075(13) -0.030(9)
C85 0.070(9) 0.076(10) 0.197(19) -0.010(11) 0.084(11) -0.003(8)
C86 0.065(9) 0.073(9) 0.133(14) -0.003(9) 0.053(9) 0.007(7)
C1A 0.056(7) 0.051(7) 0.060(8) 0.008(6) 0.030(6) -0.005(6)
C1B 0.076(9) 0.074(8) 0.080(10) -0.003(8) 0.050(8) -0.009(7)
C1C 0.051(7) 0.084(10) 0.108(12) 0.007(9) 0.042(8) -0.007(7)
C1D 0.054(7) 0.080(9) 0.081(9) 0.003(7) 0.041(7) 0.006(7)
C1E 0.055(6) 0.059(7) 0.073(8) 0.005(7) 0.048(6) 0.008(6)
C2A 0.061(8) 0.042(6) 0.095(10) -0.005(7) 0.048(7) 0.002(6)
C2B 0.085(9) 0.041(7) 0.087(10) 0.002(7) 0.046(8) 0.006(6)
C2C 0.092(10) 0.067(8) 0.096(11) -0.037(8) 0.065(9) -0.011(7)
C2D 0.095(10) 0.058(8) 0.107(12) -0.011(8) 0.065(9) -0.008(7)
C2E 0.061(8) 0.053(7) 0.064(8) -0.001(6) 0.028(7) 0.016(6)
C3A 0.077(9) 0.052(7) 0.065(8) -0.008(6) 0.049(7) -0.013(6)
C3B 0.073(8) 0.078(8) 0.058(8) 0.005(7) 0.035(7) -0.019(7)
C3C 0.093(11) 0.079(10) 0.069(10) 0.004(8) 0.034(9) -0.039(9)
C3D 0.129(13) 0.039(7) 0.061(9) 0.004(6) 0.045(9) -0.012(7)
C3E 0.075(9) 0.047(7) 0.064(8) -0.005(6) 0.039(7) -0.010(7)
C4A 0.069(9) 0.057(7) 0.066(8) 0.013(7) 0.021(7) 0.026(7)
C4B 0.061(8) 0.065(8) 0.072(9) 0.016(7) 0.023(7) 0.015(7)
C4C 0.078(10) 0.063(8) 0.065(9) 0.027(7) -0.002(8) 0.029(8)
C4D 0.097(11) 0.060(8) 0.075(9) -0.004(7) 0.044(9) -0.019(8)
C4E 0.094(10) 0.048(7) 0.021(6) 0.013(5) 0.023(6) 0.033(7)
P5 0.078(3) 0.073(2) 0.081(3) 0.002(2) 0.039(2) -0.012(2)
F1 0.267(16) 0.257(16) 0.137(10) -0.087(11) 0.144(11) -0.106(13)
F2 0.128(9) 0.176(11) 0.261(16) 0.096(11) 0.087(10) 0.056(8)
F3 0.211(13) 0.140(9) 0.200(13) -0.082(9) 0.123(11) -0.063(9)
F4 0.136(8) 0.171(10) 0.170(10) 0.067(8) 0.082(8) -0.028(7)
F5 0.145(10) 0.214(13) 0.191(13) 0.088(11) 0.052(9) 0.054(10)
F6 0.155(9) 0.132(8) 0.143(9) -0.025(7) 0.079(7) -0.078(7)
P6 0.089(4) 0.075(4) 0.143(6) 0.000 0.037(5) 0.000
F7 0.31(3) 0.55(4) 0.35(3) -0.05(3) 0.27(2) -0.20(3)
F8 0.47(4) 0.103(10) 0.25(2) -0.039(11) -0.02(2) -0.073(15)
F9 0.165(10) 0.155(10) 0.155(10) 0.005(8) 0.036(8) 0.076(9)
P7 0.068(4) 0.048(3) 0.235(9) 0.000 0.061(5) 0.000
F10 0.127(14) 0.256(16) 0.70(5) -0.32(3) 0.18(2) -0.088(11)
F11 0.100(9) 0.278(17) 0.35(2) -0.201(16) 0.082(10) -0.068(10)
F12 0.072(5) 0.097(6) 0.206(11) -0.025(7) 0.049(6) -0.007(5)
C5 0.39(7) 0.019(12) 0.39(7) 0.000 0.09(5) 0.000
Cl3 0.176(6) 0.146(5) 0.281(9) 0.016(6) 0.108(6) -0.031(5)
C6 0.22(3) 0.26(4) 0.19(3) 0.05(3) 0.08(2) 0.04(3)
Cl4 0.72(2) 0.141(6) 0.130(6) -0.034(5) 0.180(10) -0.094(10)
Cl5 0.090(6) 0.163(10) 0.101(8) -0.045(7) 0.034(6) -0.031(7)
Cl5A 0.15(2) 0.16(2) 0.094(16) 0.010(16) 0.031(15) -0.048(18)
Cl5B 0.078(10) 0.110(13) 0.092(13) -0.026(11) 0.011(9) 0.011(10)
C7 0.154(19) 0.116(15) 0.38(4) 0.12(2) 0.18(2) 0.050(14)
Cl6 1.22(6) 0.70(3) 1.52(7) 0.90(4) 1.28(7) 0.79(4)
Cl7 0.121(4) 0.237(7) 0.122(4) -0.026(5) 0.009(3) 0.018(5)
C8 0.296(3) 0.504(4) 0.095(2) -0.065(6) 0.018(9) -0.22(2)
Cl8 0.54(2) 0.239(11) 0.264(12) -0.050(9) 0.215(14) -0.061(13)
Cl9 0.166(7) 0.55(2) 0.273(12) 0.203(13) 0.052(7) 0.018(10)
O1 0.101(13) 0.058(10) 0.157(19) -0.034(11) 0.094(14) -0.003(9)

loop_
_atom_type_symbol
_atom_type_description
_atom_type_scat_dispersion_real
_atom_type_scat_dispersion_imag
_atom_type_scat_source
C C 0.0033 0.0016 'International Tables Vol C Tables 4.2.6.8 and 6.1.1.4'
H H 0.0000 0.0000 'International Tables Vol C Tables 4.2.6.8 and 6.1.1.4'
N N 0.0061 0.0033 'International Tables Vol C Tables 4.2.6.8 and 6.1.1.4'
P P 0.1023 0.0942 'International Tables Vol C Tables 4.2.6.8 and 6.1.1.4'
Cl Cl 0.1484 0.1585 'International Tables Vol C Tables 4.2.6.8 and 6.1.1.4'
Ru Ru -1.2594 0.8363 'International Tables Vol C Tables 4.2.6.8 and 6.1.1.4'
Pt Pt -1.7033 8.3905 'International Tables Vol C Tables 4.2.6.8 and 6.1.1.4'
F F 0.0171 0.0103 'International Tables Vol C Tables 4.2.6.8 and 6.1.1.4'
O O 0.0106 0.0060 'International Tables Vol C Tables 4.2.6.8 and 6.1.1.4'

loop_
_geom_angle_atom_site_label_1
_geom_angle_atom_site_label_2
_geom_angle_atom_site_label_3
_geom_angle
_geom_angle_site_symmetry_1
_geom_angle_site_symmetry_3
_geom_angle_publ_flag
P1 Pt1 P2 88.70(11) . . ?
P1 Pt1 Cl2 176.98(13) . . ?
P2 Pt1 Cl2 90.90(11) . . ?
P1 Pt1 Cl1 91.14(12) . . ?
P2 Pt1 Cl1 177.60(12) . . ?
Cl2 Pt1 Cl1 89.13(12) . . ?
N1 Ru1 N2 78.7(3) . . ?
N1 Ru1 N3 162.9(3) . . ?
N2 Ru1 N3 92.7(3) . . ?
N1 Ru1 N4 87.6(3) . . ?
N2 Ru1 N4 83.6(3) . . ?
N3 Ru1 N4 76.6(4) . . ?
N1 Ru1 P4 91.3(2) . . ?
N2 Ru1 P4 91.5(2) . . ?
N3 Ru1 P4 103.8(3) . . ?
N4 Ru1 P4 175.0(2) . . ?
N1 Ru1 P3 101.4(2) . . ?
N2 Ru1 P3 174.8(2) . . ?
N3 Ru1 P3 88.5(2) . . ?
N4 Ru1 P3 101.6(2) . . ?
P4 Ru1 P3 83.37(10) . . ?
C21 P1 C11 109.5(10) . . ?
C21 P1 C1 105.4(7) . . ?
C11 P1 C1 105.6(6) . . ?
C21 P1 Pt1 109.7(4) . . ?
C11 P1 Pt1 116.5(6) . . ?
C1 P1 Pt1 109.5(4) . . ?
C41 P2 C31 107.2(5) . . ?
C41 P2 C2 109.4(5) . . ?
C31 P2 C2 100.0(5) . . ?
C41 P2 Pt1 115.0(3) . . ?
C31 P2 Pt1 114.0(4) . . ?
C2 P2 Pt1 110.2(3) . . ?
C61 P3 C3 102.8(5) . . ?
C61 P3 C51 98.3(5) . . ?
C3 P3 C51 103.5(4) . . ?
C61 P3 Ru1 114.5(4) . . ?
C3 P3 Ru1 112.4(4) . . ?
C51 P3 Ru1 122.8(3) . . ?
C81 P4 C71 102.8(6) . . ?
C81 P4 C4 104.5(5) . . ?
C71 P4 C4 105.5(5) . . ?
C81 P4 Ru1 114.5(4) . . ?
C71 P4 Ru1 117.5(4) . . ?
C4 P4 Ru1 110.7(3) . . ?
C4 C1 C2 90.9(8) . . ?
C4 C1 P1 117.6(7) . . ?
C2 C1 P1 115.8(7) . . ?
C4 C1 H1A 110.4 . . ?
C2 C1 H1A 110.4 . . ?
P1 C1 H1A 110.4 . . ?
C1 C2 C3 89.2(7) . . ?
C1 C2 P2 112.9(7) . . ?
C3 C2 P2 118.9(7) . . ?
C1 C2 H2A 111.3 . . ?
C3 C2 H2A 111.3 . . ?
P2 C2 H2A 111.3 . . ?
C4 C3 C2 89.2(7) . . ?
C4 C3 P3 113.4(6) . . ?
C2 C3 P3 116.5(7) . . ?
C4 C3 H3A 112.0 . . ?
C2 C3 H3A 112.0 . . ?
P3 C3 H3A 112.0 . . ?
C1 C4 C3 90.7(7) . . ?
C1 C4 P4 118.5(8) . . ?
C3 C4 P4 114.6(6) . . ?
C1 C4 H4A 110.5 . . ?
C3 C4 H4A 110.5 . . ?
P4 C4 H4A 110.5 . . ?
C1A N1 C1E 114.5(9) . . ?
C1A N1 Ru1 129.3(8) . . ?
C1E N1 Ru1 116.1(7) . . ?
C2A N2 C2E 116.9(10) . . ?
C2A N2 Ru1 127.3(8) . . ?
C2E N2 Ru1 115.2(7) . . ?
C3E N3 C3A 117.9(10) . . ?
C3E N3 Ru1 115.3(7) . . ?
C3A N3 Ru1 126.7(8) . . ?
C4A N4 C4E 117.9(10) . . ?
C4A N4 Ru1 127.0(8) . . ?
C4E N4 Ru1 114.3(7) . . ?
C16 C11 C12 120.7(17) . . ?
C16 C11 P1 121.1(15) . . ?
C12 C11 P1 118.1(17) . . ?
C13 C12 C11 115(3) . . ?
C13 C12 H12A 122.3 . . ?
C11 C12 H12A 122.3 . . ?
C12 C13 C14 127(4) . . ?
C12 C13 H13A 116.6 . . ?
C14 C13 H13A 116.6 . . ?
C13 C14 C15 117(2) . . ?
C13 C14 H14A 121.3 . . ?
C15 C14 H14A 121.3 . . ?
C14 C15 C16 121(3) . . ?
C14 C15 H15A 119.5 . . ?
C16 C15 H15A 119.5 . . ?
C11 C16 C15 118(2) . . ?
C11 C16 H16A 120.8 . . ?
C15 C16 H16A 120.8 . . ?
C22 C21 C26 122(2) . . ?
C22 C21 P1 121.8(14) . . ?
C26 C21 P1 116.3(17) . . ?
C21 C22 C23 116(2) . . ?
C21 C22 H22A 122.2 . . ?
C23 C22 H22A 122.2 . . ?
C24 C23 C22 121(3) . . ?
C24 C23 H23A 119.4 . . ?
C22 C23 H23A 119.4 . . ?
C25 C24 C23 124(3) . . ?
C25 C24 H24A 117.9 . . ?
C23 C24 H24A 117.9 . . ?
C24 C25 C26 119(3) . . ?
C24 C25 H25A 120.7 . . ?
C26 C25 H25A 120.7 . . ?
C25 C26 C21 118(2) . . ?
C25 C26 H26A 121.1 . . ?
C21 C26 H26A 121.1 . . ?
C32 C31 C36 119.4(11) . . ?
C32 C31 P2 121.3(8) . . ?
C36 C31 P2 119.3(9) . . ?
C31 C32 C33 121.5(12) . . ?
C31 C32 H32A 119.3 . . ?
C33 C32 H32A 119.3 . . ?
C34 C33 C32 117.6(13) . . ?
C34 C33 H33A 121.2 . . ?
C32 C33 H33A 121.2 . . ?
C33 C34 C35 124.1(13) . . ?
C33 C34 H34A 118.0 . . ?
C35 C34 H34A 118.0 . . ?
C34 C35 C36 116.7(13) . . ?
C34 C35 H35A 121.7 . . ?
C36 C35 H35A 121.7 . . ?
C31 C36 C35 120.6(12) . . ?
C31 C36 H36A 119.7 . . ?
C35 C36 H36A 119.7 . . ?
C46 C41 C42 120.2(11) . . ?
C46 C41 P2 123.0(8) . . ?
C42 C41 P2 116.8(9) . . ?
C43 C42 C41 118.7(12) . . ?
C43 C42 H42A 120.7 . . ?
C41 C42 H42A 120.7 . . ?
C42 C43 C44 120.9(12) . . ?
C42 C43 H43A 119.5 . . ?
C44 C43 H43A 119.5 . . ?
C45 C44 C43 119.8(13) . . ?
C45 C44 H44A 120.1 . . ?
C43 C44 H44A 120.1 . . ?
C44 C45 C46 119.9(12) . . ?
C44 C45 H45A 120.1 . . ?
C46 C45 H45A 120.1 . . ?
C41 C46 C45 120.3(10) . . ?
C41 C46 H46A 119.9 . . ?
C45 C46 H46A 119.9 . . ?
C52 C51 C56 118.6(10) . . ?
C52 C51 P3 122.7(8) . . ?
C56 C51 P3 118.7(8) . . ?
C51 C52 C53 120.4(11) . . ?
C51 C52 H52A 119.8 . . ?
C53 C52 H52A 119.8 . . ?
C54 C53 C52 121.6(12) . . ?
C54 C53 H53A 119.2 . . ?
C52 C53 H53A 119.2 . . ?
C53 C54 C55 119.6(12) . . ?
C53 C54 H54A 120.2 . . ?
C55 C54 H54A 120.2 . . ?
C56 C55 C54 121.1(12) . . ?
C56 C55 H55A 119.5 . . ?
C54 C55 H55A 119.5 . . ?
C55 C56 C51 118.6(11) . . ?
C55 C56 H56A 120.7 . . ?
C51 C56 H56A 120.7 . . ?
C62 C61 C66 120.1(12) . . ?
C62 C61 P3 118.3(10) . . ?
C66 C61 P3 121.6(10) . . ?
C61 C62 C63 118.8(15) . . ?
C61 C62 H62A 120.6 . . ?
C63 C62 H62A 120.6 . . ?
C64 C63 C62 122.9(17) . . ?
C64 C63 H63A 118.6 . . ?
C62 C63 H63A 118.6 . . ?
C65 C64 C63 116.8(17) . . ?
C65 C64 H64A 121.6 . . ?
C63 C64 H64A 121.6 . . ?
C64 C65 C66 124.7(19) . . ?
C64 C65 H65A 117.6 . . ?
C66 C65 H65A 117.6 . . ?
C65 C66 C61 116.4(15) . . ?
C65 C66 H66A 121.8 . . ?
C61 C66 H66A 121.8 . . ?
C76 C71 C72 116.2(13) . . ?
C76 C71 P4 123.1(11) . . ?
C72 C71 P4 120.6(9) . . ?
C73 C72 C71 124.0(12) . . ?
C73 C72 H72A 118.0 . . ?
C71 C72 H72A 118.0 . . ?
C72 C73 C74 116.4(14) . . ?
C72 C73 H73A 121.8 . . ?
C74 C73 H73A 121.8 . . ?
C75 C74 C73 121.6(16) . . ?
C75 C74 H74A 119.2 . . ?
C73 C74 H74A 119.2 . . ?
C76 C75 C74 118.7(16) . . ?
C76 C75 H75A 120.7 . . ?
C74 C75 H75A 120.7 . . ?
C71 C76 C75 123.0(16) . . ?
C71 C76 H76A 118.5 . . ?
C75 C76 H76A 118.5 . . ?
C86 C81 C82 116.9(10) . . ?
C86 C81 P4 126.7(9) . . ?
C82 C81 P4 116.3(9) . . ?
C83 C82 C81 121.0(12) . . ?
C83 C82 H82A 119.5 . . ?
C81 C82 H82A 119.5 . . ?
C84 C83 C82 120.4(13) . . ?
C84 C83 H83A 119.8 . . ?
C82 C83 H83A 119.8 . . ?
C83 C84 C85 120.2(13) . . ?
C83 C84 H84A 119.9 . . ?
C85 C84 H84A 119.9 . . ?
C84 C85 C86 120.9(14) . . ?
C84 C85 H85A 119.5 . . ?
C86 C85 H85A 119.5 . . ?
C85 C86 C81 119.9(13) . . ?
C85 C86 H86A 120.1 . . ?
C81 C86 H86A 120.1 . . ?
C1B C1A N1 124.9(12) . . ?
C1B C1A H1AA 117.5 . . ?
N1 C1A H1AA 117.5 . . ?
C1A C1B C1C 119.6(12) . . ?
C1A C1B H1BA 120.2 . . ?
C1C C1B H1BA 120.2 . . ?
C1B C1C C1D 118.8(13) . . ?
C1B C1C H1CA 120.6 . . ?
C1D C1C H1CA 120.6 . . ?
C1C C1D C1E 118.7(12) . . ?
C1C C1D H1DA 120.6 . . ?
C1E C1D H1DA 120.6 . . ?
N1 C1E C1D 123.3(11) . . ?
N1 C1E C2E 114.1(9) . . ?
C1D C1E C2E 122.6(11) . . ?
N2 C2A C2B 123.6(11) . . ?
N2 C2A H2AA 118.2 . . ?
C2B C2A H2AA 118.2 . . ?
C2C C2B C2A 119.1(12) . . ?
C2C C2B H2BA 120.4 . . ?
C2A C2B H2BA 120.4 . . ?
C2B C2C C2D 120.8(12) . . ?
C2B C2C H2CA 119.6 . . ?
C2D C2C H2CA 119.6 . . ?
C2E C2D C2C 116.7(12) . . ?
C2E C2D H2DA 121.6 . . ?
C2C C2D H2DA 121.6 . . ?
N2 C2E C2D 122.6(11) . . ?
N2 C2E C1E 115.6(10) . . ?
C2D C2E C1E 121.7(12) . . ?
N3 C3A C3B 122.3(12) . . ?
N3 C3A H3AA 118.8 . . ?
C3B C3A H3AA 118.8 . . ?
C3C C3B C3A 117.9(13) . . ?
C3C C3B H3BA 121.0 . . ?
C3A C3B H3BA 121.0 . . ?
C3B C3C C3D 121.8(13) . . ?
C3B C3C H3CA 119.1 . . ?
C3D C3C H3CA 119.1 . . ?
C3C C3D C3E 118.4(13) . . ?
C3C C3D H3DA 120.8 . . ?
C3E C3D H3DA 120.8 . . ?
N3 C3E C3D 121.5(12) . . ?
N3 C3E C4E 115.5(10) . . ?
C3D C3E C4E 123.0(13) . . ?
N4 C4A C4B 124.0(13) . . ?
N4 C4A H4AA 118.0 . . ?
C4B C4A H4AA 118.0 . . ?
C4C C4B C4A 119.0(13) . . ?
C4C C4B H4BA 120.5 . . ?
C4A C4B H4BA 120.5 . . ?
C4B C4C C4D 119.1(11) . . ?
C4B C4C H4CA 120.4 . . ?
C4D C4C H4CA 120.4 . . ?
C4C C4D C4E 118.9(12) . . ?
C4C C4D H4DA 120.5 . . ?
C4E C4D H4DA 120.5 . . ?
N4 C4E C4D 121.1(12) . . ?
N4 C4E C3E 117.0(9) . . ?
C4D C4E C3E 121.8(12) . . ?
F1 P5 F5 91.2(9) . . ?
F1 P5 F6 92.5(7) . . ?
F5 P5 F6 90.6(7) . . ?
F1 P5 F2 96.7(9) . . ?
F5 P5 F2 171.6(9) . . ?
F6 P5 F2 91.7(7) . . ?
F1 P5 F3 176.2(10) . . ?
F5 P5 F3 85.1(8) . . ?
F6 P5 F3 88.5(6) . . ?
F2 P5 F3 86.9(8) . . ?
F1 P5 F4 89.8(7) . . ?
F5 P5 F4 88.9(7) . . ?
F6 P5 F4 177.7(7) . . ?
F2 P5 F4 88.5(6) . . ?
F3 P5 F4 89.1(7) . . ?
F7 P6 F7 176(3) 2_655 . ?
F7 P6 F8 88.1(16) 2_655 . ?
F7 P6 F8 88.9(17) . . ?
F7 P6 F8 88.9(17) 2_655 2_655 ?
F7 P6 F8 88.1(16) . 2_655 ?
F8 P6 F8 88.3(15) . 2_655 ?
F7 P6 F9 96.3(15) 2_655 2_655 ?
F7 P6 F9 86.6(11) . 2_655 ?
F8 P6 F9 174.9(14) . 2_655 ?
F8 P6 F9 89.3(9) 2_655 2_655 ?
F7 P6 F9 86.6(11) 2_655 . ?
F7 P6 F9 96.3(15) . . ?
F8 P6 F9 89.3(9) . . ?
F8 P6 F9 175.0(14) 2_655 . ?
F9 P6 F9 93.3(10) 2_655 . ?
F11 P7 F11 89.6(16) 2 . ?
F11 P7 F10 95.5(13) 2 . ?
F11 P7 F10 174.9(14) . . ?
F11 P7 F10 174.9(14) 2 2 ?
F11 P7 F10 95.5(13) . 2 ?
F10 P7 F10 79(2) . 2 ?
F11 P7 F12 92.1(6) 2 . ?
F11 P7 F12 90.2(6) . . ?
F10 P7 F12 89.4(8) . . ?
F10 P7 F12 88.1(8) 2 . ?
F11 P7 F12 90.2(6) 2 2 ?
F11 P7 F12 92.1(6) . 2 ?
F10 P7 F12 88.1(8) . 2 ?
F10 P7 F12 89.4(8) 2 2 ?
F12 P7 F12 176.8(7) . 2 ?
Cl3 C5 Cl3 111.9(13) 2_655 . ?
Cl3 C5 H5A 109.2 2_655 . ?
Cl3 C5 H5A 109.2 . . ?
Cl3 C5 H5B 109.2 2_655 . ?
Cl3 C5 H5B 109.2 . . ?
H5A C5 H5B 107.9 . . ?
Cl5B C6 Cl5A 61.2(19) . . ?
Cl5 C6 Cl5A 91(2) . . ?
Cl5B C6 Cl4 116.4(19) . . ?
Cl5 C6 Cl4 83.9(15) . . ?
Cl5A C6 Cl4 110.1(19) . . ?
C6 Cl4 Cl5 46.2(11) . . ?
Cl5B Cl5 C6 68.0(16) . . ?
Cl5B Cl5 Cl4 111.3(14) . . ?
C6 Cl5 Cl4 49.9(11) . . ?
Cl5B Cl5A C6 56.9(15) . . ?
Cl5 Cl5B C6 73.4(16) . . ?
Cl5 Cl5B Cl5A 117.6(18) . . ?
C6 Cl5B Cl5A 61.9(17) . . ?
Cl7 C7 Cl6 101.8(11) . . ?
Cl7 C7 H7A 111.4 . . ?
Cl6 C7 H7A 111.4 . . ?
Cl7 C7 H7B 111.4 . . ?
Cl6 C7 H7B 111.4 . . ?
H7A C7 H7B 109.3 . . ?
C7 Cl6 Cl6 99.3(12) . 2 ?
Cl9 C8 Cl8 112(2) . . ?
Cl9 C8 H8A 109.1 . . ?
Cl8 C8 H8A 109.1 . . ?
Cl9 C8 H8B 109.1 . . ?
Cl8 C8 H8B 109.1 . . ?
H8A C8 H8B 107.8 . . ?

loop_
_geom_bond_atom_site_label_1
_geom_bond_atom_site_label_2
_geom_bond_distance
_geom_bond_site_symmetry_2
_geom_bond_publ_flag
Pt1 P1 2.206(3) . ?
Pt1 P2 2.217(3) . ?
Pt1 Cl2 2.326(3) . ?
Pt1 Cl1 2.353(3) . ?
Ru1 N1 2.068(8) . ?
Ru1 N2 2.104(9) . ?
Ru1 N3 2.127(8) . ?
Ru1 N4 2.132(9) . ?
Ru1 P4 2.312(3) . ?
Ru1 P3 2.317(3) . ?
P1 C21 1.816(18) . ?
P1 C11 1.821(16) . ?
P1 C1 1.849(10) . ?
P2 C41 1.790(12) . ?
P2 C31 1.833(11) . ?
P2 C2 1.868(9) . ?
P3 C61 1.848(12) . ?
P3 C3 1.856(10) . ?
P3 C51 1.859(11) . ?
P4 C81 1.815(10) . ?
P4 C71 1.857(14) . ?
P4 C4 1.873(10) . ?
C1 C4 1.533(14) . ?
C1 C2 1.558(14) . ?
C1 H1A 0.9900 . ?
C2 C3 1.576(13) . ?
C2 H2A 0.9900 . ?
C3 C4 1.560(14) . ?
C3 H3A 0.9900 . ?
C4 H4A 0.9900 . ?
N1 C1A 1.374(13) . ?
N1 C1E 1.392(13) . ?
N2 C2A 1.337(13) . ?
N2 C2E 1.362(14) . ?
N3 C3E 1.356(14) . ?
N3 C3A 1.362(13) . ?
N4 C4A 1.324(14) . ?
N4 C4E 1.343(14) . ?
C11 C16 1.33(2) . ?
C11 C12 1.47(2) . ?
C12 C13 1.32(3) . ?
C12 H12A 0.9400 . ?
C13 C14 1.32(8) . ?
C13 H13A 0.9400 . ?
C14 C15 1.38(6) . ?
C14 H14A 0.9400 . ?
C15 C16 1.41(2) . ?
C15 H15A 0.9400 . ?
C16 H16A 0.9400 . ?
C21 C22 1.35(2) . ?
C21 C26 1.44(2) . ?
C22 C23 1.45(3) . ?
C22 H22A 0.9400 . ?
C23 C24 1.33(4) . ?
C23 H23A 0.9400 . ?
C24 C25 1.31(5) . ?
C24 H24A 0.9400 . ?
C25 C26 1.41(4) . ?
C25 H25A 0.9400 . ?
C26 H26A 0.9400 . ?
C31 C32 1.337(15) . ?
C31 C36 1.379(15) . ?
C32 C33 1.387(16) . ?
C32 H32A 0.9400 . ?
C33 C34 1.346(19) . ?
C33 H33A 0.9400 . ?
C34 C35 1.355(19) . ?
C34 H34A 0.9400 . ?
C35 C36 1.395(16) . ?
C35 H35A 0.9400 . ?
C36 H36A 0.9400 . ?
C41 C46 1.364(14) . ?
C41 C42 1.411(15) . ?
C42 C43 1.370(18) . ?
C42 H42A 0.9400 . ?
C43 C44 1.405(19) . ?
C43 H43A 0.9400 . ?
C44 C45 1.354(17) . ?
C44 H44A 0.9400 . ?
C45 C46 1.406(16) . ?
C45 H45A 0.9400 . ?
C46 H46A 0.9400 . ?
C51 C52 1.359(14) . ?
C51 C56 1.419(15) . ?
C52 C53 1.369(16) . ?
C52 H52A 0.9400 . ?
C53 C54 1.322(17) . ?
C53 H53A 0.9400 . ?
C54 C55 1.378(17) . ?
C54 H54A 0.9400 . ?
C55 C56 1.358(16) . ?
C55 H55A 0.9400 . ?
C56 H56A 0.9400 . ?
C61 C62 1.355(17) . ?
C61 C66 1.423(16) . ?
C62 C63 1.39(2) . ?
C62 H62A 0.9400 . ?
C63 C64 1.36(3) . ?
C63 H63A 0.9400 . ?
C64 C65 1.33(3) . ?
C64 H64A 0.9400 . ?
C65 C66 1.39(2) . ?
C65 H65A 0.9400 . ?
C66 H66A 0.9400 . ?
C71 C76 1.359(17) . ?
C71 C72 1.388(16) . ?
C72 C73 1.377(16) . ?
C72 H72A 0.9400 . ?
C73 C74 1.39(2) . ?
C73 H73A 0.9400 . ?
C74 C75 1.38(2) . ?
C74 H74A 0.9400 . ?
C75 C76 1.37(2) . ?
C75 H75A 0.9400 . ?
C76 H76A 0.9400 . ?
C81 C86 1.403(16) . ?
C81 C82 1.434(15) . ?
C82 C83 1.364(15) . ?
C82 H82A 0.9400 . ?
C83 C84 1.355(19) . ?
C83 H83A 0.9400 . ?
C84 C85 1.38(2) . ?
C84 H84A 0.9400 . ?
C85 C86 1.387(18) . ?
C85 H85A 0.9400 . ?
C86 H86A 0.9400 . ?
C1A C1B 1.359(15) . ?
C1A H1AA 0.9400 . ?
C1B C1C 1.390(18) . ?
C1B H1BA 0.9400 . ?
C1C C1D 1.391(17) . ?
C1C H1CA 0.9400 . ?
C1D C1E 1.397(15) . ?
C1D H1DA 0.9400 . ?
C1E C2E 1.485(15) . ?
C2A C2B 1.393(16) . ?
C2A H2AA 0.9400 . ?
C2B C2C 1.320(17) . ?
C2B H2BA 0.9400 . ?
C2C C2D 1.415(17) . ?
C2C H2CA 0.9400 . ?
C2D C2E 1.405(16) . ?
C2D H2DA 0.9400 . ?
C3A C3B 1.409(15) . ?
C3A H3AA 0.9400 . ?
C3B C3C 1.331(18) . ?
C3B H3BA 0.9400 . ?
C3C C3D 1.384(18) . ?
C3C H3CA 0.9400 . ?
C3D C3E 1.393(16) . ?
C3D H3DA 0.9400 . ?
C3E C4E 1.438(16) . ?
C4A C4B 1.367(15) . ?
C4A H4AA 0.9400 . ?
C4B C4C 1.354(17) . ?
C4B H4BA 0.9400 . ?
C4C C4D 1.378(18) . ?
C4C H4CA 0.9400 . ?
C4D C4E 1.403(17) . ?
C4D H4DA 0.9400 . ?
P5 F1 1.469(11) . ?
P5 F5 1.510(12) . ?
P5 F6 1.530(9) . ?
P5 F2 1.542(11) . ?
P5 F3 1.564(11) . ?
P5 F4 1.567(9) . ?
P6 F7 1.377(17) 2_655 ?
P6 F7 1.377(17) . ?
P6 F8 1.480(14) . ?
P6 F8 1.481(14) 2_655 ?
P6 F9 1.488(11) 2_655 ?
P6 F9 1.488(11) . ?
P7 F11 1.470(12) 2 ?
P7 F11 1.470(12) . ?
P7 F10 1.471(14) . ?
P7 F10 1.471(14) 2 ?
P7 F12 1.611(9) . ?
P7 F12 1.611(9) 2 ?
C5 Cl3 1.746(14) 2_655 ?
C5 Cl3 1.746(14) . ?
C5 H5A 0.9800 . ?
C5 H5B 0.9800 . ?
C6 Cl5B 1.68(4) . ?
C6 Cl5 1.74(3) . ?
C6 Cl5A 1.77(4) . ?
C6 Cl4 1.84(3) . ?
Cl4 Cl5 2.397(18) . ?
Cl5 Cl5B 1.131(19) . ?
Cl5A Cl5B 1.76(4) . ?
C7 Cl7 1.59(2) . ?
C7 Cl6 1.96(3) . ?
C7 H7A 0.9800 . ?
C7 H7B 0.9800 . ?
Cl6 Cl6 1.97(6) 2 ?
C8 Cl9 1.40(3) . ?
C8 Cl8 1.75(3) . ?
C8 H8A 0.9800 . ?
C8 H8B 0.9800 . ?

loop_
_geom_torsion_atom_site_label_1
_geom_torsion_atom_site_label_2
_geom_torsion_atom_site_label_3
_geom_torsion_atom_site_label_4
_geom_torsion
_geom_torsion_site_symmetry_1
_geom_torsion_site_symmetry_2
_geom_torsion_site_symmetry_3
_geom_torsion_site_symmetry_4
_geom_torsion_publ_flag
P2 Pt1 P1 C21 -100.2(7) . . . . ?
Cl1 Pt1 P1 C21 77.4(7) . . . . ?
P2 Pt1 P1 C11 134.7(7) . . . . ?
Cl1 Pt1 P1 C11 -47.7(7) . . . . ?
P2 Pt1 P1 C1 15.0(4) . . . . ?
Cl1 Pt1 P1 C1 -167.4(4) . . . . ?
P1 Pt1 P2 C41 -138.6(4) . . . . ?
Cl2 Pt1 P2 C41 44.4(4) . . . . ?
P1 Pt1 P2 C31 97.1(4) . . . . ?
Cl2 Pt1 P2 C31 -79.9(4) . . . . ?
P1 Pt1 P2 C2 -14.4(4) . . . . ?
Cl2 Pt1 P2 C2 168.6(4) . . . . ?
N1 Ru1 P3 C61 -172.3(5) . . . . ?
N3 Ru1 P3 C61 -6.5(5) . . . . ?
N4 Ru1 P3 C61 -82.4(5) . . . . ?
P4 Ru1 P3 C61 97.6(5) . . . . ?
N1 Ru1 P3 C3 70.9(4) . . . . ?
N3 Ru1 P3 C3 -123.3(4) . . . . ?
N4 Ru1 P3 C3 160.8(4) . . . . ?
P4 Ru1 P3 C3 -19.2(4) . . . . ?
N1 Ru1 P3 C51 -53.5(4) . . . . ?
N3 Ru1 P3 C51 112.4(5) . . . . ?
N4 Ru1 P3 C51 36.4(5) . . . . ?
P4 Ru1 P3 C51 -143.5(4) . . . . ?
N1 Ru1 P4 C81 161.9(5) . . . . ?
N2 Ru1 P4 C81 83.2(5) . . . . ?
N3 Ru1 P4 C81 -10.0(5) . . . . ?
P3 Ru1 P4 C81 -96.8(4) . . . . ?
N1 Ru1 P4 C71 41.1(5) . . . . ?
N2 Ru1 P4 C71 -37.7(5) . . . . ?
N3 Ru1 P4 C71 -130.8(5) . . . . ?
P3 Ru1 P4 C71 142.4(4) . . . . ?
N1 Ru1 P4 C4 -80.3(4) . . . . ?
N2 Ru1 P4 C4 -159.0(4) . . . . ?
N3 Ru1 P4 C4 107.8(4) . . . . ?
P3 Ru1 P4 C4 21.0(4) . . . . ?
C21 P1 C1 C4 -149.0(9) . . . . ?
C11 P1 C1 C4 -33.2(12) . . . . ?
Pt1 P1 C1 C4 93.0(8) . . . . ?
C21 P1 C1 C2 105.2(9) . . . . ?
C11 P1 C1 C2 -138.9(10) . . . . ?
Pt1 P1 C1 C2 -12.8(9) . . . . ?
C4 C1 C2 C3 1.3(7) . . . . ?
P1 C1 C2 C3 122.8(7) . . . . ?
C4 C1 C2 P2 -119.9(7) . . . . ?
P1 C1 C2 P2 1.6(10) . . . . ?
C41 P2 C2 C1 137.7(7) . . . . ?
C31 P2 C2 C1 -110.0(8) . . . . ?
Pt1 P2 C2 C1 10.3(8) . . . . ?
C41 P2 C2 C3 35.2(9) . . . . ?
C31 P2 C2 C3 147.6(8) . . . . ?
Pt1 P2 C2 C3 -92.1(7) . . . . ?
C1 C2 C3 C4 -1.3(7) . . . . ?
P2 C2 C3 C4 114.6(8) . . . . ?
C1 C2 C3 P3 114.6(8) . . . . ?
P2 C2 C3 P3 -129.5(7) . . . . ?
C61 P3 C3 C4 -110.9(8) . . . . ?
C51 P3 C3 C4 147.1(7) . . . . ?
Ru1 P3 C3 C4 12.7(8) . . . . ?
C61 P3 C3 C2 147.6(8) . . . . ?
C51 P3 C3 C2 45.6(8) . . . . ?
Ru1 P3 C3 C2 -88.8(7) . . . . ?
C2 C1 C4 C3 -1.4(7) . . . . ?
P1 C1 C4 C3 -121.3(8) . . . . ?
C2 C1 C4 P4 -120.0(8) . . . . ?
P1 C1 C4 P4 120.0(7) . . . . ?
C2 C3 C4 C1 1.3(7) . . . . ?
P3 C3 C4 C1 -117.3(7) . . . . ?
C2 C3 C4 P4 123.3(7) . . . . ?
P3 C3 C4 P4 4.7(10) . . . . ?
C81 P4 C4 C1 -151.0(8) . . . . ?
C71 P4 C4 C1 -42.9(9) . . . . ?
Ru1 P4 C4 C1 85.2(8) . . . . ?
C81 P4 C4 C3 103.8(8) . . . . ?
C71 P4 C4 C3 -148.2(8) . . . . ?
Ru1 P4 C4 C3 -20.0(8) . . . . ?
N2 Ru1 N1 C1A -177.6(9) . . . . ?
N3 Ru1 N1 C1A -116.4(12) . . . . ?
N4 Ru1 N1 C1A -93.7(9) . . . . ?
P4 Ru1 N1 C1A 91.2(8) . . . . ?
P3 Ru1 N1 C1A 7.7(9) . . . . ?
N2 Ru1 N1 C1E -1.4(7) . . . . ?
N3 Ru1 N1 C1E 59.8(15) . . . . ?
N4 Ru1 N1 C1E 82.5(7) . . . . ?
P4 Ru1 N1 C1E -92.6(7) . . . . ?
P3 Ru1 N1 C1E -176.1(7) . . . . ?
N1 Ru1 N2 C2A -173.4(10) . . . . ?
N3 Ru1 N2 C2A 21.6(10) . . . . ?
N4 Ru1 N2 C2A 97.8(9) . . . . ?
P4 Ru1 N2 C2A -82.3(9) . . . . ?
N1 Ru1 N2 C2E -2.2(7) . . . . ?
N3 Ru1 N2 C2E -167.2(8) . . . . ?
N4 Ru1 N2 C2E -91.1(8) . . . . ?
P4 Ru1 N2 C2E 88.9(7) . . . . ?
N1 Ru1 N3 C3E 18.3(16) . . . . ?
N2 Ru1 N3 C3E 77.6(8) . . . . ?
N4 Ru1 N3 C3E -5.1(7) . . . . ?
P4 Ru1 N3 C3E 169.8(7) . . . . ?
P3 Ru1 N3 C3E -107.4(7) . . . . ?
N1 Ru1 N3 C3A -165.3(11) . . . . ?
N2 Ru1 N3 C3A -105.9(9) . . . . ?
N4 Ru1 N3 C3A 171.4(9) . . . . ?
P4 Ru1 N3 C3A -13.8(9) . . . . ?
P3 Ru1 N3 C3A 69.0(8) . . . . ?
N1 Ru1 N4 C4A 5.5(10) . . . . ?
N2 Ru1 N4 C4A 84.4(10) . . . . ?
N3 Ru1 N4 C4A 178.8(10) . . . . ?
P3 Ru1 N4 C4A -95.7(9) . . . . ?
N1 Ru1 N4 C4E -163.6(8) . . . . ?
N2 Ru1 N4 C4E -84.7(8) . . . . ?
N3 Ru1 N4 C4E 9.7(7) . . . . ?
P3 Ru1 N4 C4E 95.3(7) . . . . ?
C21 P1 C11 C16 -151.3(14) . . . . ?
C1 P1 C11 C16 95.7(14) . . . . ?
Pt1 P1 C11 C16 -26.1(16) . . . . ?
C21 P1 C11 C12 24.3(13) . . . . ?
C1 P1 C11 C12 -88.7(12) . . . . ?
Pt1 P1 C11 C12 149.5(10) . . . . ?
C16 C11 C12 C13 -1(3) . . . . ?
P1 C11 C12 C13 -177.1(19) . . . . ?
C11 C12 C13 C14 -4(5) . . . . ?
C12 C13 C14 C15 4(7) . . . . ?
C13 C14 C15 C16 2(5) . . . . ?
C12 C11 C16 C15 6(2) . . . . ?
P1 C11 C16 C15 -178.3(12) . . . . ?
C14 C15 C16 C11 -6(3) . . . . ?
C11 P1 C21 C22 -137.9(16) . . . . ?
C1 P1 C21 C22 -24.7(17) . . . . ?
Pt1 P1 C21 C22 93.1(15) . . . . ?
C11 P1 C21 C26 46.1(15) . . . . ?
C1 P1 C21 C26 159.3(13) . . . . ?
Pt1 P1 C21 C26 -82.8(14) . . . . ?
C26 C21 C22 C23 -3(3) . . . . ?
P1 C21 C22 C23 -178.4(17) . . . . ?
C21 C22 C23 C24 5(4) . . . . ?
C22 C23 C24 C25 0(6) . . . . ?
C23 C24 C25 C26 -7(6) . . . . ?
C24 C25 C26 C21 9(5) . . . . ?
C22 C21 C26 C25 -4(3) . . . . ?
P1 C21 C26 C25 171.9(19) . . . . ?
C41 P2 C31 C32 62.3(11) . . . . ?
C2 P2 C31 C32 -51.8(10) . . . . ?
Pt1 P2 C31 C32 -169.3(9) . . . . ?
C41 P2 C31 C36 -114.9(10) . . . . ?
C2 P2 C31 C36 131.1(10) . . . . ?
Pt1 P2 C31 C36 13.5(11) . . . . ?
C36 C31 C32 C33 -3.9(19) . . . . ?
P2 C31 C32 C33 179.0(10) . . . . ?
C31 C32 C33 C34 1(2) . . . . ?
C32 C33 C34 C35 -1(2) . . . . ?
C33 C34 C35 C36 2(2) . . . . ?
C32 C31 C36 C35 5.8(19) . . . . ?
P2 C31 C36 C35 -177.0(11) . . . . ?
C34 C35 C36 C31 -5(2) . . . . ?
C31 P2 C41 C46 1.0(10) . . . . ?
C2 P2 C41 C46 108.6(9) . . . . ?
Pt1 P2 C41 C46 -126.8(8) . . . . ?
C31 P2 C41 C42 179.2(8) . . . . ?
C2 P2 C41 C42 -73.2(9) . . . . ?
Pt1 P2 C41 C42 51.3(9) . . . . ?
C46 C41 C42 C43 -3.6(17) . . . . ?
P2 C41 C42 C43 178.2(9) . . . . ?
C41 C42 C43 C44 0.2(19) . . . . ?
C42 C43 C44 C45 4(2) . . . . ?
C43 C44 C45 C46 -5(2) . . . . ?
C42 C41 C46 C45 2.6(16) . . . . ?
P2 C41 C46 C45 -179.3(8) . . . . ?
C44 C45 C46 C41 1.8(18) . . . . ?
C61 P3 C51 C52 131.9(9) . . . . ?
C3 P3 C51 C52 -122.7(9) . . . . ?
Ru1 P3 C51 C52 5.6(10) . . . . ?
C61 P3 C51 C56 -46.6(9) . . . . ?
C3 P3 C51 C56 58.8(9) . . . . ?
Ru1 P3 C51 C56 -173.0(6) . . . . ?
C56 C51 C52 C53 -2.8(17) . . . . ?
P3 C51 C52 C53 178.7(10) . . . . ?
C51 C52 C53 C54 2(2) . . . . ?
C52 C53 C54 C55 0(2) . . . . ?
C53 C54 C55 C56 -1(2) . . . . ?
C54 C55 C56 C51 0.5(17) . . . . ?
C52 C51 C56 C55 1.5(15) . . . . ?
P3 C51 C56 C55 -179.9(8) . . . . ?
C3 P3 C61 C62 -163.7(9) . . . . ?
C51 P3 C61 C62 -57.8(10) . . . . ?
Ru1 P3 C61 C62 74.1(10) . . . . ?
C3 P3 C61 C66 19.0(10) . . . . ?
C51 P3 C61 C66 124.9(9) . . . . ?
Ru1 P3 C61 C66 -103.1(9) . . . . ?
C66 C61 C62 C63 1.6(18) . . . . ?
P3 C61 C62 C63 -175.8(10) . . . . ?
C61 C62 C63 C64 -5(2) . . . . ?
C62 C63 C64 C65 7(3) . . . . ?
C63 C64 C65 C66 -6(3) . . . . ?
C64 C65 C66 C61 3(2) . . . . ?
C62 C61 C66 C65 -0.8(17) . . . . ?
P3 C61 C66 C65 176.4(10) . . . . ?
C81 P4 C71 C76 -2.2(12) . . . . ?
C4 P4 C71 C76 -111.4(11) . . . . ?
Ru1 P4 C71 C76 124.6(10) . . . . ?
C81 P4 C71 C72 179.7(9) . . . . ?
C4 P4 C71 C72 70.5(10) . . . . ?
Ru1 P4 C71 C72 -53.5(10) . . . . ?
C76 C71 C72 C73 -2.6(17) . . . . ?
P4 C71 C72 C73 175.6(9) . . . . ?
C71 C72 C73 C74 -1(2) . . . . ?
C72 C73 C74 C75 2(3) . . . . ?
C73 C74 C75 C76 0(3) . . . . ?
C72 C71 C76 C75 5(2) . . . . ?
P4 C71 C76 C75 -173.2(13) . . . . ?
C74 C75 C76 C71 -4(3) . . . . ?
C71 P4 C81 C86 -117.4(12) . . . . ?
C4 P4 C81 C86 -7.4(13) . . . . ?
Ru1 P4 C81 C86 113.9(11) . . . . ?
C71 P4 C81 C82 66.5(10) . . . . ?
C4 P4 C81 C82 176.5(9) . . . . ?
Ru1 P4 C81 C82 -62.2(10) . . . . ?
C86 C81 C82 C83 -4.7(18) . . . . ?
P4 C81 C82 C83 171.8(10) . . . . ?
C81 C82 C83 C84 8(2) . . . . ?
C82 C83 C84 C85 -9(3) . . . . ?
C83 C84 C85 C86 7(3) . . . . ?
C84 C85 C86 C81 -4(3) . . . . ?
C82 C81 C86 C85 3(2) . . . . ?
P4 C81 C86 C85 -173.1(12) . . . . ?
C1E N1 C1A C1B 0.4(16) . . . . ?
Ru1 N1 C1A C1B 176.7(9) . . . . ?
N1 C1A C1B C1C 1.1(19) . . . . ?
C1A C1B C1C C1D -4(2) . . . . ?
C1B C1C C1D C1E 4.5(19) . . . . ?
C1A N1 C1E C1D 0.6(15) . . . . ?
Ru1 N1 C1E C1D -176.2(9) . . . . ?
C1A N1 C1E C2E -178.8(9) . . . . ?
Ru1 N1 C1E C2E 4.4(12) . . . . ?
C1C C1D C1E N1 -3.1(18) . . . . ?
C1C C1D C1E C2E 176.3(11) . . . . ?
C2E N2 C2A C2B -2.7(16) . . . . ?
Ru1 N2 C2A C2B 168.4(9) . . . . ?
N2 C2A C2B C2C 4.5(19) . . . . ?
C2A C2B C2C C2D -5(2) . . . . ?
C2B C2C C2D C2E 3(2) . . . . ?
C2A N2 C2E C2D 1.3(16) . . . . ?
Ru1 N2 C2E C2D -170.8(9) . . . . ?
C2A N2 C2E C1E 177.3(9) . . . . ?
Ru1 N2 C2E C1E 5.2(12) . . . . ?
C2C C2D C2E N2 -1.7(18) . . . . ?
C2C C2D C2E C1E -177.4(11) . . . . ?
N1 C1E C2E N2 -6.3(14) . . . . ?
C1D C1E C2E N2 174.3(10) . . . . ?
N1 C1E C2E C2D 169.7(11) . . . . ?
C1D C1E C2E C2D -9.7(18) . . . . ?
C3E N3 C3A C3B -4.3(16) . . . . ?
Ru1 N3 C3A C3B 179.3(8) . . . . ?
N3 C3A C3B C3C 0.4(18) . . . . ?
C3A C3B C3C C3D 4(2) . . . . ?
C3B C3C C3D C3E -3(2) . . . . ?
C3A N3 C3E C3D 4.6(16) . . . . ?
Ru1 N3 C3E C3D -178.6(9) . . . . ?
C3A N3 C3E C4E -176.7(9) . . . . ?
Ru1 N3 C3E C4E 0.1(12) . . . . ?
C3C C3D C3E N3 -0.9(18) . . . . ?
C3C C3D C3E C4E -179.6(12) . . . . ?
C4E N4 C4A C4B 1.1(18) . . . . ?
Ru1 N4 C4A C4B -167.6(9) . . . . ?
N4 C4A C4B C4C -2(2) . . . . ?
C4A C4B C4C C4D 2(2) . . . . ?
C4B C4C C4D C4E 0(2) . . . . ?
C4A N4 C4E C4D 0.5(16) . . . . ?
Ru1 N4 C4E C4D 170.6(9) . . . . ?
C4A N4 C4E C3E 176.9(10) . . . . ?
Ru1 N4 C4E C3E -13.0(12) . . . . ?
C4C C4D C4E N4 -1.0(18) . . . . ?
C4C C4D C4E C3E -177.2(12) . . . . ?
N3 C3E C4E N4 8.7(15) . . . . ?
C3D C3E C4E N4 -172.6(10) . . . . ?
N3 C3E C4E C4D -175.0(10) . . . . ?
C3D C3E C4E C4D 3.7(18) . . . . ?
Cl5B C6 Cl4 Cl5 -21.3(14) . . . . ?
Cl5A C6 Cl4 Cl5 -88(2) . . . . ?
Cl5A C6 Cl5 Cl5B -38.4(17) . . . . ?
Cl4 C6 Cl5 Cl5B -148.5(19) . . . . ?
Cl5B C6 Cl5 Cl4 148.5(19) . . . . ?
Cl5A C6 Cl5 Cl4 110.1(19) . . . . ?
C6 Cl4 Cl5 Cl5B 31(2) . . . . ?
Cl5 C6 Cl5A Cl5B 26.2(10) . . . . ?
Cl4 C6 Cl5A Cl5B 110(2) . . . . ?
Cl4 Cl5 Cl5B C6 -25.4(15) . . . . ?
C6 Cl5 Cl5B Cl5A 44.8(17) . . . . ?
Cl4 Cl5 Cl5B Cl5A 19.4(19) . . . . ?
Cl5A C6 Cl5B Cl5 134.9(17) . . . . ?
Cl4 C6 Cl5B Cl5 35(2) . . . . ?
Cl5 C6 Cl5B Cl5A -134.9(17) . . . . ?
Cl4 C6 Cl5B Cl5A -99(2) . . . . ?
C6 Cl5A Cl5B Cl5 -50.0(19) . . . . ?
Cl7 C7 Cl6 Cl6 -132.0(11) . . . 2 ?
